data_7225787
loop_
_publ_author_name
'Eichstaedt, K.'
'Wicher, B.'
'Gdaniec, M.'
'Po\/lo\'nski, T.'

_publ_section_title
;
 Halogen bonded polypseudorotaxanes based on a pillar[5]arene host
;
_journal_issue 31
_journal_name_full CrystEngComm
_journal_page_first 5807
_journal_paper_doi 10.1039/C6CE01416J
_journal_volume 18
_journal_year 2016
_chemical_formula_moiety '2(C45 H50 O10), 2(C10 H14 N4), 3(C7 H8), 2(C4 I2)'
_chemical_formula_sum 'C139 H152 I4 N8 O20'
_chemical_formula_weight 2762.28
_chemical_name_systematic
;
 ?
;
_space_group_crystal_system triclinic
_space_group_IT_number 2
_space_group_name_Hall '-P 1'
_space_group_name_H-M_alt 'P -1'
_symmetry_space_group_name_Hall '-P 1'
_symmetry_space_group_name_H-M 'P -1'
_atom_sites_solution_hydrogens mixed
_audit_creation_method SHELXL-2014
_audit_update_record
;
2016-03-13 deposited with the CCDC.
2016-07-01 downloaded from the CCDC.
;
_cell_angle_alpha 72.1610(10)
_cell_angle_beta 83.4890(10)
_cell_angle_gamma 73.8060(10)
_cell_formula_units_Z 1
_cell_length_a 11.69920(10)
_cell_length_b 14.9802(2)
_cell_length_c 20.2256(3)
_cell_measurement_reflns_used 63843
_cell_measurement_temperature 130(2)
_cell_measurement_theta_max 76.51
_cell_measurement_theta_min 2.29
_cell_volume 3238.85(7)
_computing_cell_refinement 'CrysAlis Pro (Agilent Technologies, 2014)'
_computing_data_collection 'CrysAlis Pro (Agilent Technologies, 2014)'
_computing_data_reduction 'CrysAlis Pro (Agilent Technologies, 2014)'
_computing_publication_material 'SHELXL-2014/7 (Sheldrick, 2014)'
_computing_structure_refinement 'SHELXL-2014/7 (Sheldrick, 2014)'
_computing_structure_solution 'SIR2004 (Burla et al., 2005)'
_diffrn_ambient_temperature 130(2)
_diffrn_detector_area_resol_mean 10.5357
_diffrn_measured_fraction_theta_full 1.000
_diffrn_measured_fraction_theta_max 0.993
_diffrn_measurement_device_type 'SuperNova, Single source at offset, Atlas'
_diffrn_measurement_method '\w scans'
_diffrn_radiation_type CuK\a
_diffrn_radiation_wavelength 1.54184
_diffrn_reflns_av_R_equivalents 0.0537
_diffrn_reflns_av_unetI/netI 0.0239
_diffrn_reflns_Laue_measured_fraction_full 1.000
_diffrn_reflns_Laue_measured_fraction_max 0.993
_diffrn_reflns_limit_h_max 14
_diffrn_reflns_limit_h_min -14
_diffrn_reflns_limit_k_max 18
_diffrn_reflns_limit_k_min -18
_diffrn_reflns_limit_l_max 25
_diffrn_reflns_limit_l_min -25
_diffrn_reflns_number 80767
_diffrn_reflns_point_group_measured_fraction_full 1.000
_diffrn_reflns_point_group_measured_fraction_max 0.993
_diffrn_reflns_theta_full 67.684
_diffrn_reflns_theta_max 76.515
_diffrn_reflns_theta_min 2.296
_diffrn_source 'sealed X-ray tube'
_exptl_absorpt_coefficient_mu 8.116
_exptl_absorpt_correction_T_max 8.13
_exptl_absorpt_correction_T_min 0.11
_exptl_absorpt_correction_type gaussian
_exptl_absorpt_process_details
;
CrysAlisPro, Agilent Technologies, 2014
;
_exptl_crystal_colour colorless
_exptl_crystal_density_diffrn 1.416
_exptl_crystal_description block
_exptl_crystal_F_000 1414
_exptl_crystal_size_max 0.400
_exptl_crystal_size_mid 0.350
_exptl_crystal_size_min 0.200
_refine_diff_density_max 0.932
_refine_diff_density_min -1.502
_refine_diff_density_rms 0.093
_refine_ls_extinction_coef 0.00144(7)
_refine_ls_extinction_expression Fc^*^=kFc[1+0.001xFc^2^\l^3^/sin(2\q)]^-1/4^
_refine_ls_extinction_method SHELXL
_refine_ls_goodness_of_fit_ref 1.041
_refine_ls_hydrogen_treatment constr
_refine_ls_matrix_type full
_refine_ls_number_parameters 841
_refine_ls_number_reflns 13528
_refine_ls_number_restraints 0
_refine_ls_restrained_S_all 1.041
_refine_ls_R_factor_all 0.0362
_refine_ls_R_factor_gt 0.0359
_refine_ls_shift/su_max 0.005
_refine_ls_shift/su_mean 0.000
_refine_ls_structure_factor_coef Fsqd
_refine_ls_weighting_details 'w=1/[\s^2^(Fo^2^)+(0.0717P)^2^+1.3306P] where P=(Fo^2^+2Fc^2^)/3'
_refine_ls_weighting_scheme calc
_refine_ls_wR_factor_gt 0.0987
_refine_ls_wR_factor_ref 0.0991
_reflns_Friedel_coverage 0.000
_reflns_number_gt 13303
_reflns_number_total 13528
_reflns_threshold_expression 'I > 2\s(I)'
_cod_data_source_file c6ce01416j2.cif
_cod_data_source_block MeP5A-1-3
_cod_depositor_comments 'Adding full bibliography for 7225786--7225788.cif.'
_cod_database_code 7225787
_shelx_space_group_comment
;
The symmetry employed for this shelxl refinement is uniquely defined
by the following loop, which should always be used as a source of
symmetry information in preference to the above space-group names.
They are only intended as comments.
;
_shelx_estimated_absorpt_t_min 0.140
_shelx_estimated_absorpt_t_max 0.294
_shelxl_version_number 2014-3

loop_
_space_group_symop_operation_xyz
'x, y, z'
'-x, -y, -z'

loop_
_atom_site_label
_atom_site_type_symbol
_atom_site_fract_x
_atom_site_fract_y
_atom_site_fract_z
_atom_site_U_iso_or_equiv
_atom_site_adp_type
_atom_site_occupancy
_atom_site_site_symmetry_order
_atom_site_calc_flag
_atom_site_refinement_flags_posn
_atom_site_refinement_flags_adp
_atom_site_refinement_flags_occupancy
_atom_site_disorder_assembly
_atom_site_disorder_group
I1 I 0.04971(2) 0.21165(2) 0.90426(2) 0.03092(6) Uani 1 1 d . . . . .
I2 I 0.36334(2) 0.33799(2) 0.53803(2) 0.03182(6) Uani 1 1 d . . . . .
C46 C 0.1152(2) 0.25716(16) 0.80621(12) 0.0321(4) Uani 1 1 d . . . . .
C47 C 0.1622(2) 0.27745(16) 0.74938(12) 0.0301(4) Uani 1 1 d . . . . .
C48 C 0.2196(2) 0.29850(16) 0.68554(12) 0.0311(4) Uani 1 1 d . . . . .
C49 C 0.2709(2) 0.31455(17) 0.63015(12) 0.0342(5) Uani 1 1 d . . . . .
O1 O 1.10045(12) 0.37967(10) 0.09037(7) 0.0265(3) Uani 1 1 d . . . . .
O2 O 0.64259(12) 0.60121(11) 0.12190(8) 0.0297(3) Uani 1 1 d . . . . .
O3 O 1.11251(14) 0.10641(10) 0.29871(8) 0.0323(3) Uani 1 1 d . . . . .
O4 O 0.98203(17) 0.47171(11) 0.33801(8) 0.0377(4) Uani 1 1 d . . . . .
O5 O 0.85321(14) -0.10270(12) 0.35777(9) 0.0367(3) Uani 1 1 d . . . . .
O6 O 0.80863(15) 0.17434(13) 0.49400(9) 0.0382(4) Uani 1 1 d . . . . .
O7 O 0.57460(14) 0.04707(12) 0.15893(8) 0.0339(3) Uani 1 1 d . . . . .
O8 O 0.43737(12) 0.12959(11) 0.40924(7) 0.0296(3) Uani 1 1 d . . . . .
O9 O 0.70008(13) 0.33821(11) -0.02418(7) 0.0292(3) Uani 1 1 d . . . . .
O10 O 0.38171(13) 0.38372(11) 0.19475(8) 0.0299(3) Uani 1 1 d . . . . .
C1 C 0.98475(16) 0.43101(13) 0.09818(10) 0.0227(4) Uani 1 1 d . . . . .
C2 C 0.96282(17) 0.47687(14) 0.15076(10) 0.0223(4) Uani 1 1 d . . . . .
C3 C 0.84864(17) 0.53327(14) 0.15905(10) 0.0230(4) Uani 1 1 d . . . . .
H5 H 0.8330 0.5654 0.1942 0.028 Uiso 1 1 calc R U . . .
C4 C 0.75655(16) 0.54378(13) 0.11683(10) 0.0230(4) Uani 1 1 d . . . . .
C5 C 0.77720(17) 0.49538(13) 0.06584(10) 0.0221(4) Uani 1 1 d . . . . .
C6 C 0.89213(17) 0.43977(13) 0.05693(9) 0.0217(3) Uani 1 1 d . . . . .
H2 H 0.9077 0.4072 0.0220 0.026 Uiso 1 1 calc R U . . .
C7 C 1.05818(17) 0.46110(14) 0.20126(10) 0.0240(4) Uani 1 1 d . . . . .
H7A H 1.0446 0.5193 0.2176 0.029 Uiso 1 1 calc R U . . .
H7B H 1.1375 0.4510 0.1775 0.029 Uiso 1 1 calc R U . . .
C8 C 1.05451(16) 0.37300(13) 0.26291(10) 0.0225(4) Uani 1 1 d . . . . .
C9 C 1.01357(18) 0.38018(15) 0.32910(11) 0.0261(4) Uani 1 1 d . . . . .
C10 C 1.00354(18) 0.29689(15) 0.38259(10) 0.0263(4) Uani 1 1 d . . . . .
H10 H 0.9742 0.3029 0.4272 0.032 Uiso 1 1 calc R U . . .
C11 C 1.03554(16) 0.20585(14) 0.37167(10) 0.0240(4) Uani 1 1 d . . . . .
C12 C 1.07902(16) 0.19867(14) 0.30581(10) 0.0236(4) Uani 1 1 d . . . . .
C13 C 1.08785(16) 0.28113(14) 0.25255(10) 0.0238(4) Uani 1 1 d . . . . .
H13 H 1.1173 0.2749 0.2080 0.029 Uiso 1 1 calc R U . . .
C14 C 1.02917(18) 0.11572(15) 0.43076(10) 0.0270(4) Uani 1 1 d . . . . .
H14A H 1.1039 0.0646 0.4302 0.032 Uiso 1 1 calc R U . . .
H14B H 1.0236 0.1312 0.4754 0.032 Uiso 1 1 calc R U . . .
C15 C 0.92462(17) 0.07626(14) 0.42717(10) 0.0249(4) Uani 1 1 d . . . . .
C16 C 0.81480(18) 0.10716(14) 0.45946(10) 0.0269(4) Uani 1 1 d . . . . .
C17 C 0.71967(17) 0.06966(15) 0.45544(10) 0.0264(4) Uani 1 1 d . . . . .
H17 H 0.6452 0.0919 0.4771 0.032 Uiso 1 1 calc R U . . .
C18 C 0.73157(17) 0.00070(14) 0.42060(10) 0.0247(4) Uani 1 1 d . . . . .
C19 C 0.84287(18) -0.03241(14) 0.39057(10) 0.0259(4) Uani 1 1 d . . . . .
C20 C 0.93732(17) 0.00548(15) 0.39378(10) 0.0263(4) Uani 1 1 d . . . . .
H20 H 1.0120 -0.0175 0.3727 0.032 Uiso 1 1 calc R U . . .
C21 C 0.62612(18) -0.03565(15) 0.41316(10) 0.0269(4) Uani 1 1 d . . . . .
H21A H 0.6544 -0.1039 0.4119 0.032 Uiso 1 1 calc R U . . .
H21B H 0.5708 -0.0336 0.4539 0.032 Uiso 1 1 calc R U . . .
C22 C 0.56080(17) 0.02638(14) 0.34715(10) 0.0243(4) Uani 1 1 d . . . . .
C23 C 0.46955(16) 0.10970(15) 0.34658(10) 0.0239(4) Uani 1 1 d . . . . .
C24 C 0.41723(16) 0.17006(14) 0.28428(10) 0.0236(4) Uani 1 1 d . . . . .
H24 H 0.3547 0.2262 0.2847 0.028 Uiso 1 1 calc R U . . .
C25 C 0.45490(16) 0.14948(14) 0.22160(10) 0.0229(4) Uani 1 1 d . . . . .
C26 C 0.54279(18) 0.06393(15) 0.22245(10) 0.0257(4) Uani 1 1 d . . . . .
C27 C 0.59495(17) 0.00329(15) 0.28471(11) 0.0267(4) Uani 1 1 d . . . . .
H27 H 0.6546 -0.0546 0.2846 0.032 Uiso 1 1 calc R U . . .
C28 C 0.40362(16) 0.21947(14) 0.15342(10) 0.0239(4) Uani 1 1 d . . . . .
H28A H 0.4001 0.1821 0.1213 0.029 Uiso 1 1 calc R U . . .
H28B H 0.3213 0.2554 0.1622 0.029 Uiso 1 1 calc R U . . .
C29 C 0.47702(16) 0.29134(14) 0.11935(9) 0.0224(3) Uani 1 1 d . . . . .
C30 C 0.46349(16) 0.37384(14) 0.14109(9) 0.0229(4) Uani 1 1 d . . . . .
C31 C 0.52884(17) 0.44038(14) 0.10900(10) 0.0243(4) Uani 1 1 d . . . . .
H31 H 0.5189 0.4956 0.1249 0.029 Uiso 1 1 calc R U . . .
C32 C 0.60885(16) 0.42833(13) 0.05391(9) 0.0221(3) Uani 1 1 d . . . . .
C33 C 0.62142(16) 0.34656(14) 0.03144(10) 0.0234(4) Uani 1 1 d . . . . .
C34 C 0.55651(16) 0.27889(14) 0.06406(10) 0.0231(4) Uani 1 1 d . . . . .
H34 H 0.5666 0.2235 0.0484 0.028 Uiso 1 1 calc R U . . .
C35 C 0.67898(17) 0.50272(15) 0.02008(10) 0.0246(4) Uani 1 1 d . . . . .
H35A H 0.7144 0.4928 -0.0248 0.030 Uiso 1 1 calc R U . . .
H35B H 0.6243 0.5686 0.0104 0.030 Uiso 1 1 calc R U . . .
C36 C 1.12328(19) 0.32290(15) 0.04284(11) 0.0289(4) Uani 1 1 d . . . . .
H36A H 1.0791 0.2730 0.0584 0.043 Uiso 1 1 calc R U . . .
H36B H 1.2087 0.2918 0.0409 0.043 Uiso 1 1 calc R U . . .
H36C H 1.0977 0.3649 -0.0035 0.043 Uiso 1 1 calc R U . . .
C37 C 0.6168(2) 0.6474(2) 0.17539(15) 0.0426(6) Uani 1 1 d . . . . .
H37A H 0.6349 0.5985 0.2205 0.064 Uiso 1 1 calc R U . . .
H37B H 0.5323 0.6821 0.1749 0.064 Uiso 1 1 calc R U . . .
H37C H 0.6655 0.6936 0.1677 0.064 Uiso 1 1 calc R U . . .
C38 C 1.1612(2) 0.09467(16) 0.23340(12) 0.0324(4) Uani 1 1 d . . . . .
H38A H 1.1037 0.1338 0.1972 0.049 Uiso 1 1 calc R U . . .
H38B H 1.1784 0.0261 0.2351 0.049 Uiso 1 1 calc R U . . .
H38C H 1.2348 0.1159 0.2229 0.049 Uiso 1 1 calc R U . . .
C39 C 0.9745(3) 0.47703(19) 0.40737(13) 0.0456(6) Uani 1 1 d . . . . .
H39A H 0.9080 0.4520 0.4324 0.068 Uiso 1 1 calc R U . . .
H39B H 0.9616 0.5447 0.4069 0.068 Uiso 1 1 calc R U . . .
H39C H 1.0489 0.4380 0.4306 0.068 Uiso 1 1 calc R U . . .
C40 C 0.9682(3) -0.1581(2) 0.34739(19) 0.0556(8) Uani 1 1 d . . . . .
H40A H 1.0116 -0.1173 0.3123 0.083 Uiso 1 1 calc R U . . .
H40B H 0.9632 -0.2123 0.3315 0.083 Uiso 1 1 calc R U . . .
H40C H 1.0103 -0.1833 0.3912 0.083 Uiso 1 1 calc R U . . .
C41 C 0.7168(3) 0.1835(2) 0.54534(16) 0.0523(7) Uani 1 1 d . . . . .
H41A H 0.6402 0.2158 0.5228 0.079 Uiso 1 1 calc R U . . .
H41B H 0.7321 0.2221 0.5730 0.079 Uiso 1 1 calc R U . . .
H41C H 0.7145 0.1189 0.5757 0.079 Uiso 1 1 calc R U . . .
C42 C 0.6623(2) -0.04003(19) 0.15770(14) 0.0410(5) Uani 1 1 d . . . . .
H42A H 0.7363 -0.0408 0.1765 0.061 Uiso 1 1 calc R U . . .
H42B H 0.6772 -0.0433 0.1097 0.061 Uiso 1 1 calc R U . . .
H42C H 0.6339 -0.0960 0.1860 0.061 Uiso 1 1 calc R U . . .
C43 C 0.32266(19) 0.19221(18) 0.41368(11) 0.0336(5) Uani 1 1 d . . . . .
H43A H 0.3233 0.2590 0.3874 0.050 Uiso 1 1 calc R U . . .
H43B H 0.3010 0.1889 0.4625 0.050 Uiso 1 1 calc R U . . .
H43C H 0.2643 0.1720 0.3942 0.050 Uiso 1 1 calc R U . . .
C44 C 0.6913(2) 0.27141(19) -0.05899(12) 0.0377(5) Uani 1 1 d . . . . .
H44A H 0.7179 0.2051 -0.0285 0.056 Uiso 1 1 calc R U . . .
H44B H 0.7415 0.2791 -0.1015 0.056 Uiso 1 1 calc R U . . .
H44C H 0.6083 0.2839 -0.0710 0.056 Uiso 1 1 calc R U . . .
C45 C 0.3623(2) 0.46793(19) 0.21677(13) 0.0388(5) Uani 1 1 d . . . . .
H45A H 0.4374 0.4710 0.2319 0.058 Uiso 1 1 calc R U . . .
H45B H 0.3038 0.4654 0.2556 0.058 Uiso 1 1 calc R U . . .
H45C H 0.3323 0.5256 0.1781 0.058 Uiso 1 1 calc R U . . .
N1 N 0.5110(2) 0.37072(16) 0.42201(12) 0.0420(5) Uani 1 1 d . . . . .
N2 N 0.65003(16) 0.36548(13) 0.33889(9) 0.0292(4) Uani 1 1 d . . . . .
N3 N 0.97423(19) 0.13133(15) 0.03660(10) 0.0363(4) Uani 1 1 d . . . . .
N4 N 0.89014(16) 0.11124(13) 0.14133(9) 0.0287(3) Uani 1 1 d . . . . .
C50 C 0.5584(2) 0.33031(18) 0.37261(12) 0.0362(5) Uani 1 1 d . . . . .
H50 H 0.5313 0.2822 0.3619 0.043 Uiso 1 1 calc R U . . .
C51 C 0.5776(3) 0.4342(2) 0.41998(15) 0.0479(6) Uani 1 1 d . . . . .
H51 H 0.5653 0.4740 0.4501 0.058 Uiso 1 1 calc R U . . .
C52 C 0.6630(2) 0.43187(18) 0.36902(13) 0.0378(5) Uani 1 1 d . . . . .
H52 H 0.7203 0.4689 0.3568 0.045 Uiso 1 1 calc R U . . .
C53 C 0.7224(2) 0.34167(19) 0.27933(13) 0.0417(5) Uani 1 1 d . . . . .
H53A H 0.8052 0.3430 0.2841 0.050 Uiso 1 1 calc R U . . .
H53B H 0.6916 0.3928 0.2364 0.050 Uiso 1 1 calc R U . . .
C54 C 0.72470(19) 0.24568(15) 0.27122(10) 0.0286(4) Uani 1 1 d . . . . .
H54A H 0.6428 0.2441 0.2645 0.034 Uiso 1 1 calc R U . . .
H54B H 0.7549 0.1938 0.3139 0.034 Uiso 1 1 calc R U . . .
C55 C 0.80407(19) 0.22749(16) 0.20924(11) 0.0302(4) Uani 1 1 d . . . . .
H55A H 0.7738 0.2800 0.1668 0.036 Uiso 1 1 calc R U . . .
H55B H 0.8856 0.2296 0.2162 0.036 Uiso 1 1 calc R U . . .
C56 C 0.8091(3) 0.13251(19) 0.19895(14) 0.0488(7) Uani 1 1 d . . . . .
H56A H 0.8352 0.0805 0.2424 0.059 Uiso 1 1 calc R U . . .
H56B H 0.7280 0.1318 0.1898 0.059 Uiso 1 1 calc R U . . .
C57 C 0.8988(2) 0.17351(16) 0.07843(11) 0.0320(4) Uani 1 1 d . . . . .
H57 H 0.8559 0.2399 0.0655 0.038 Uiso 1 1 calc R U . . .
C58 C 1.0154(2) 0.03706(17) 0.07512(13) 0.0365(5) Uani 1 1 d . . . . .
H58 H 1.0715 -0.0117 0.0590 0.044 Uiso 1 1 calc R U . . .
C59 C 0.9644(2) 0.02340(16) 0.13977(12) 0.0348(5) Uani 1 1 d . . . . .
H59 H 0.9775 -0.0354 0.1766 0.042 Uiso 1 1 calc R U . . .
C1B C 0.4453(3) 0.0069(3) 0.0225(2) 0.0473(13) Uani 0.5 1 d G . P . .
C2B C 0.4914(3) -0.0932(3) 0.0411(2) 0.0445(16) Uani 0.5 1 d G . P . .
H2BA H 0.4465 -0.1348 0.0720 0.053 Uiso 0.5 1 d R U P . .
C3B C 0.6024(4) -0.1333(2) 0.0150(2) 0.0456(11) Uani 0.5 1 d G . P . .
H3BA H 0.6339 -0.2027 0.0282 0.055 Uiso 0.5 1 d R U P . .
C4B C 0.6674(4) -0.0733(3) -0.0297(2) 0.052(2) Uani 0.5 1 d G . P . .
H4BA H 0.7441 -0.1010 -0.0478 0.062 Uiso 0.5 1 d R U P . .
C5B C 0.6214(4) 0.0268(3) -0.0483(2) 0.0599(16) Uani 0.5 1 d G . P . .
H5BA H 0.6663 0.0684 -0.0792 0.072 Uiso 0.5 1 d R U P . .
C6B C 0.5104(4) 0.0670(2) -0.0222(2) 0.0473(18) Uani 0.5 1 d G . P . .
H6BA H 0.4786 0.1363 -0.0350 0.057 Uiso 0.5 1 d R U P . .
C7B C 0.3256(8) 0.0527(9) 0.0518(7) 0.076(3) Uani 0.5 1 d . . P . .
H7BA H 0.2940 0.0007 0.0811 0.114 Uiso 0.5 1 d R U P . .
H7BB H 0.3346 0.0932 0.0786 0.114 Uiso 0.5 1 d R U P . .
H7BC H 0.2720 0.0907 0.0149 0.114 Uiso 0.5 1 d R U P . .
C1C C 0.3548(4) 0.7692(3) 0.2740(2) 0.0429(15) Uani 0.461(6) 1 d G . P A 1
C2C C 0.3806(4) 0.6769(4) 0.3210(3) 0.048(2) Uani 0.461(6) 1 d G . P A 1
H2C H 0.4505 0.6543 0.3474 0.058 Uiso 0.461(6) 1 calc R U P A 1
C3C C 0.3042(5) 0.6177(3) 0.3293(3) 0.060(2) Uani 0.461(6) 1 d G . P A 1
H3C H 0.3219 0.5546 0.3614 0.072 Uiso 0.461(6) 1 calc R U P A 1
C4C C 0.2019(4) 0.6508(4) 0.2907(3) 0.061(2) Uani 0.461(6) 1 d G . P A 1
H4C H 0.1497 0.6103 0.2964 0.073 Uiso 0.461(6) 1 calc R U P A 1
C5C C 0.1760(4) 0.7431(4) 0.2437(3) 0.058(2) Uani 0.461(6) 1 d G . P A 1
H5C H 0.1061 0.7657 0.2173 0.069 Uiso 0.461(6) 1 calc R U P A 1
C6C C 0.2524(4) 0.8023(3) 0.2354(3) 0.0461(18) Uani 0.461(6) 1 d G . P A 1
H6C H 0.2348 0.8654 0.2034 0.055 Uiso 0.461(6) 1 calc R U P A 1
C7C C 0.4343(7) 0.8353(6) 0.2664(4) 0.0591(18) Uani 0.461(6) 1 d . . P A 1
H7C1 H 0.5151 0.7964 0.2798 0.089 Uiso 0.461(6) 1 d R U P A 1
H7C2 H 0.4037 0.8776 0.2965 0.089 Uiso 0.461(6) 1 d R U P A 1
H7C3 H 0.4360 0.8751 0.2180 0.089 Uiso 0.461(6) 1 d R U P A 1
C1D C 0.2800(4) 0.6767(3) 0.3071(2) 0.0588(18) Uani 0.539(6) 1 d G . P A 2
C2D C 0.3820(4) 0.6921(3) 0.3259(2) 0.064(3) Uani 0.539(6) 1 d G . P A 2
H2D H 0.4244 0.6479 0.3653 0.076 Uiso 0.539(6) 1 calc R U P A 2
C3D C 0.4220(3) 0.7723(4) 0.2870(2) 0.0625(19) Uani 0.539(6) 1 d G . P A 2
H3D H 0.4917 0.7829 0.2998 0.075 Uiso 0.539(6) 1 calc R U P A 2
C4D C 0.3600(4) 0.8371(3) 0.2294(2) 0.0599(18) Uani 0.539(6) 1 d G . P A 2
H4D H 0.3873 0.8919 0.2028 0.072 Uiso 0.539(6) 1 calc R U P A 2
C5D C 0.2580(4) 0.8217(4) 0.2107(2) 0.068(3) Uani 0.539(6) 1 d G . P A 2
H5D H 0.2156 0.8659 0.1713 0.081 Uiso 0.539(6) 1 calc R U P A 2
C6D C 0.2180(4) 0.7415(4) 0.2495(3) 0.066(3) Uani 0.539(6) 1 d G . P A 2
H6D H 0.1482 0.7309 0.2367 0.079 Uiso 0.539(6) 1 calc R U P A 2
C7D C 0.2350(9) 0.5917(7) 0.3516(5) 0.083(2) Uani 0.539(6) 1 d . . P A 2
H7D1 H 0.1991 0.6050 0.3949 0.125 Uiso 0.539(6) 1 d R U P A 2
H7D2 H 0.3014 0.5332 0.3623 0.125 Uiso 0.539(6) 1 d R U P A 2
H7D3 H 0.1750 0.5815 0.3265 0.125 Uiso 0.539(6) 1 d R U P A 2

loop_
_atom_site_aniso_label
_atom_site_aniso_U_11
_atom_site_aniso_U_22
_atom_site_aniso_U_33
_atom_site_aniso_U_23
_atom_site_aniso_U_13
_atom_site_aniso_U_12
I1 0.04044(9) 0.02911(9) 0.02346(9) -0.00886(6) 0.00952(6) -0.01204(6)
I2 0.03931(9) 0.03248(9) 0.02419(9) -0.00989(6) 0.00913(6) -0.01216(6)
C46 0.0403(11) 0.0303(10) 0.0255(10) -0.0073(8) 0.0053(8) -0.0123(9)
C47 0.0347(10) 0.0315(10) 0.0252(10) -0.0095(8) 0.0036(8) -0.0104(8)
C48 0.0343(10) 0.0311(10) 0.0272(11) -0.0085(8) 0.0037(8) -0.0094(8)
C49 0.0375(11) 0.0366(11) 0.0276(11) -0.0086(9) 0.0055(8) -0.0116(9)
O1 0.0226(6) 0.0307(7) 0.0227(7) -0.0066(5) -0.0011(5) -0.0023(5)
O2 0.0239(7) 0.0309(7) 0.0339(8) -0.0138(6) -0.0038(6) -0.0006(5)
O3 0.0403(8) 0.0230(7) 0.0295(8) -0.0052(6) 0.0073(6) -0.0075(6)
O4 0.0580(10) 0.0273(8) 0.0253(8) -0.0084(6) -0.0025(7) -0.0056(7)
O5 0.0314(7) 0.0380(8) 0.0443(9) -0.0191(7) -0.0034(6) -0.0057(6)
O6 0.0377(8) 0.0438(9) 0.0374(9) -0.0198(7) 0.0022(7) -0.0097(7)
O7 0.0386(8) 0.0349(8) 0.0229(7) -0.0095(6) -0.0027(6) 0.0009(6)
O8 0.0256(7) 0.0395(8) 0.0191(6) -0.0057(6) -0.0030(5) -0.0032(6)
O9 0.0320(7) 0.0318(7) 0.0225(7) -0.0077(6) 0.0070(5) -0.0095(6)
O10 0.0316(7) 0.0321(7) 0.0260(7) -0.0115(6) 0.0080(6) -0.0082(6)
C1 0.0219(8) 0.0205(8) 0.0208(9) 0.0003(7) -0.0003(7) -0.0048(7)
C2 0.0256(9) 0.0210(8) 0.0179(8) 0.0011(7) -0.0029(7) -0.0086(7)
C3 0.0268(9) 0.0211(8) 0.0196(8) -0.0026(7) -0.0015(7) -0.0071(7)
C4 0.0231(8) 0.0202(8) 0.0222(9) -0.0021(7) -0.0006(7) -0.0045(7)
C5 0.0251(9) 0.0204(8) 0.0179(8) 0.0004(7) -0.0021(7) -0.0074(7)
C6 0.0270(9) 0.0197(8) 0.0162(8) -0.0012(6) -0.0017(7) -0.0065(7)
C7 0.0252(8) 0.0235(9) 0.0211(9) -0.0005(7) -0.0040(7) -0.0084(7)
C8 0.0212(8) 0.0229(9) 0.0203(9) -0.0013(7) -0.0044(6) -0.0051(7)
C9 0.0283(9) 0.0243(9) 0.0236(10) -0.0050(8) -0.0042(7) -0.0042(7)
C10 0.0291(9) 0.0301(10) 0.0167(8) -0.0035(7) -0.0020(7) -0.0057(8)
C11 0.0220(8) 0.0268(9) 0.0192(8) -0.0001(7) -0.0043(7) -0.0058(7)
C12 0.0217(8) 0.0233(9) 0.0235(9) -0.0038(7) -0.0010(7) -0.0051(7)
C13 0.0221(8) 0.0267(9) 0.0205(9) -0.0041(7) 0.0006(7) -0.0064(7)
C14 0.0287(9) 0.0295(10) 0.0184(9) 0.0017(7) -0.0052(7) -0.0084(8)
C15 0.0270(9) 0.0252(9) 0.0168(8) 0.0031(7) -0.0037(7) -0.0065(7)
C16 0.0303(9) 0.0263(9) 0.0198(9) -0.0022(7) -0.0035(7) -0.0046(7)
C17 0.0246(9) 0.0285(9) 0.0193(9) -0.0008(7) -0.0012(7) -0.0025(7)
C18 0.0253(9) 0.0252(9) 0.0175(8) 0.0033(7) -0.0049(7) -0.0060(7)
C19 0.0277(9) 0.0261(9) 0.0201(9) -0.0027(7) -0.0032(7) -0.0045(7)
C20 0.0248(9) 0.0295(10) 0.0194(9) -0.0008(7) -0.0011(7) -0.0057(7)
C21 0.0264(9) 0.0268(9) 0.0207(9) 0.0046(7) -0.0043(7) -0.0075(7)
C22 0.0239(8) 0.0258(9) 0.0202(9) 0.0013(7) -0.0036(7) -0.0092(7)
C23 0.0227(8) 0.0292(9) 0.0176(8) -0.0019(7) -0.0012(7) -0.0085(7)
C24 0.0205(8) 0.0264(9) 0.0209(9) -0.0033(7) -0.0010(7) -0.0053(7)
C25 0.0218(8) 0.0258(9) 0.0188(9) -0.0011(7) -0.0018(7) -0.0080(7)
C26 0.0273(9) 0.0268(9) 0.0207(9) -0.0040(7) -0.0008(7) -0.0067(7)
C27 0.0254(9) 0.0247(9) 0.0254(10) -0.0019(8) -0.0029(7) -0.0043(7)
C28 0.0222(8) 0.0277(9) 0.0180(8) -0.0005(7) -0.0034(6) -0.0061(7)
C29 0.0227(8) 0.0249(9) 0.0160(8) -0.0013(7) -0.0034(6) -0.0044(7)
C30 0.0219(8) 0.0271(9) 0.0163(8) -0.0047(7) -0.0010(6) -0.0023(7)
C31 0.0249(8) 0.0256(9) 0.0204(8) -0.0048(7) -0.0040(7) -0.0040(7)
C32 0.0223(8) 0.0221(8) 0.0185(8) -0.0013(7) -0.0043(6) -0.0041(7)
C33 0.0220(8) 0.0271(9) 0.0164(8) -0.0028(7) -0.0010(6) -0.0029(7)
C34 0.0235(8) 0.0237(9) 0.0185(8) -0.0031(7) -0.0021(7) -0.0031(7)
C35 0.0252(9) 0.0246(9) 0.0203(9) 0.0003(7) -0.0039(7) -0.0068(7)
C36 0.0301(10) 0.0260(9) 0.0285(10) -0.0085(8) 0.0016(8) -0.0038(7)
C37 0.0302(11) 0.0495(14) 0.0502(14) -0.0303(12) -0.0061(10) 0.0062(10)
C38 0.0352(10) 0.0305(10) 0.0334(11) -0.0127(9) 0.0081(8) -0.0112(8)
C39 0.0676(17) 0.0378(13) 0.0315(12) -0.0161(10) -0.0079(11) -0.0043(12)
C40 0.0402(13) 0.0598(17) 0.078(2) -0.0441(17) -0.0021(13) -0.0034(12)
C41 0.0455(14) 0.0670(18) 0.0520(16) -0.0374(15) 0.0072(12) -0.0074(13)
C42 0.0425(12) 0.0410(13) 0.0366(12) -0.0185(10) -0.0057(10) 0.0037(10)
C43 0.0280(10) 0.0448(13) 0.0223(10) -0.0081(9) -0.0011(8) -0.0019(9)
C44 0.0420(12) 0.0470(13) 0.0289(11) -0.0184(10) 0.0087(9) -0.0147(10)
C45 0.0365(11) 0.0471(13) 0.0405(13) -0.0267(11) 0.0092(9) -0.0114(10)
N1 0.0515(12) 0.0396(11) 0.0380(11) -0.0175(9) 0.0193(9) -0.0177(9)
N2 0.0339(9) 0.0313(9) 0.0230(8) -0.0084(7) 0.0065(7) -0.0117(7)
N3 0.0448(11) 0.0365(10) 0.0256(9) -0.0086(8) 0.0094(8) -0.0119(8)
N4 0.0338(9) 0.0281(8) 0.0220(8) -0.0059(7) 0.0068(7) -0.0091(7)
C50 0.0405(12) 0.0413(12) 0.0320(11) -0.0151(10) 0.0127(9) -0.0195(10)
C51 0.0709(18) 0.0431(14) 0.0402(14) -0.0241(11) 0.0218(12) -0.0270(13)
C52 0.0488(13) 0.0368(12) 0.0330(11) -0.0134(9) 0.0078(9) -0.0191(10)
C53 0.0485(13) 0.0477(14) 0.0377(12) -0.0212(11) 0.0232(10) -0.0261(11)
C54 0.0331(10) 0.0310(10) 0.0173(9) -0.0032(7) 0.0041(7) -0.0070(8)
C55 0.0306(9) 0.0376(11) 0.0243(10) -0.0107(8) 0.0076(7) -0.0132(8)
C56 0.0735(18) 0.0375(13) 0.0340(13) -0.0127(10) 0.0319(12) -0.0228(12)
C57 0.0359(11) 0.0297(10) 0.0239(10) -0.0025(8) 0.0060(8) -0.0068(8)
C58 0.0426(12) 0.0311(11) 0.0362(12) -0.0144(9) 0.0090(9) -0.0092(9)
C59 0.0462(12) 0.0254(10) 0.0289(11) -0.0054(8) 0.0020(9) -0.0067(9)
C1B 0.042(3) 0.050(3) 0.058(3) -0.028(3) -0.014(2) -0.007(2)
C2B 0.052(3) 0.043(4) 0.043(4) -0.011(3) -0.001(3) -0.022(3)
C3B 0.050(3) 0.047(3) 0.047(3) -0.025(2) -0.002(2) -0.011(2)
C4B 0.050(4) 0.070(5) 0.042(3) -0.029(3) -0.001(3) -0.013(3)
C5B 0.080(4) 0.070(4) 0.041(3) -0.012(3) 0.001(3) -0.042(4)
C6B 0.068(4) 0.038(4) 0.037(3) -0.003(3) -0.012(3) -0.021(3)
C7B 0.051(5) 0.081(6) 0.119(9) -0.060(7) 0.001(5) -0.019(4)
C1C 0.031(3) 0.059(4) 0.039(3) -0.024(3) 0.000(2) 0.000(3)
C2C 0.055(6) 0.061(5) 0.031(4) -0.025(4) -0.002(4) -0.006(4)
C3C 0.073(5) 0.055(4) 0.061(5) -0.029(4) 0.006(4) -0.018(4)
C4C 0.051(4) 0.074(5) 0.082(5) -0.056(4) 0.017(3) -0.024(3)
C5C 0.037(5) 0.087(6) 0.054(4) -0.037(4) -0.004(3) -0.004(4)
C6C 0.046(4) 0.062(5) 0.030(4) -0.020(3) -0.002(3) -0.005(3)
C7C 0.052(4) 0.071(5) 0.052(4) -0.015(4) -0.002(3) -0.014(4)
C1D 0.060(4) 0.071(4) 0.046(3) -0.038(3) 0.003(3) 0.002(3)
C2D 0.052(5) 0.078(6) 0.057(6) -0.031(5) -0.010(4) 0.006(4)
C3D 0.046(3) 0.078(5) 0.052(4) -0.023(4) -0.002(3) 0.007(3)
C4D 0.057(3) 0.071(4) 0.042(3) -0.026(3) 0.000(2) 0.009(3)
C5D 0.053(4) 0.092(6) 0.044(5) -0.030(4) -0.015(3) 0.022(4)
C6D 0.048(5) 0.090(6) 0.057(4) -0.047(4) -0.012(3) 0.021(4)
C7D 0.092(6) 0.094(6) 0.070(5) -0.043(5) 0.018(4) -0.021(5)

loop_
_atom_type_symbol
_atom_type_description
_atom_type_scat_dispersion_real
_atom_type_scat_dispersion_imag
_atom_type_scat_source
C C 0.0181 0.0091 'International Tables Vol C Tables 4.2.6.8 and 6.1.1.4'
H H 0.0000 0.0000 'International Tables Vol C Tables 4.2.6.8 and 6.1.1.4'
N N 0.0311 0.0180 'International Tables Vol C Tables 4.2.6.8 and 6.1.1.4'
O O 0.0492 0.0322 'International Tables Vol C Tables 4.2.6.8 and 6.1.1.4'
I I -0.3257 6.8362 'International Tables Vol C Tables 4.2.6.8 and 6.1.1.4'

loop_
_geom_angle_atom_site_label_1
_geom_angle_atom_site_label_2
_geom_angle_atom_site_label_3
_geom_angle
C47 C46 I1 174.5(2)
C46 C47 C48 178.0(3)
C49 C48 C47 178.4(3)
C48 C49 I2 177.9(2)
C1 O1 C36 117.43(15)
C4 O2 C37 117.94(16)
C12 O3 C38 117.99(16)
C9 O4 C39 116.87(18)
C19 O5 C40 117.24(18)
C16 O6 C41 117.34(19)
C26 O7 C42 117.42(17)
C23 O8 C43 116.25(15)
C33 O9 C44 116.64(16)
C30 O10 C45 117.63(17)
O1 C1 C6 123.96(18)
O1 C1 C2 116.05(16)
C6 C1 C2 119.99(17)
C3 C2 C1 118.56(17)
C3 C2 C7 119.78(18)
C1 C2 C7 121.54(17)
C2 C3 C4 121.46(18)
C2 C3 H5 119.3
C4 C3 H5 119.3
O2 C4 C3 123.47(18)
O2 C4 C5 116.43(16)
C3 C4 C5 120.10(18)
C6 C5 C4 118.41(17)
C6 C5 C35 119.75(17)
C4 C5 C35 121.83(17)
C1 C6 C5 121.42(18)
C1 C6 H2 119.3
C5 C6 H2 119.3
C2 C7 C8 109.73(15)
C2 C7 H7A 109.7
C8 C7 H7A 109.7
C2 C7 H7B 109.7
C8 C7 H7B 109.7
H7A C7 H7B 108.2
C9 C8 C13 118.20(17)
C9 C8 C7 122.79(18)
C13 C8 C7 118.93(17)
O4 C9 C8 117.00(18)
O4 C9 C10 122.91(19)
C8 C9 C10 120.08(19)
C11 C10 C9 121.38(19)
C11 C10 H10 119.3
C9 C10 H10 119.3
C10 C11 C12 118.36(17)
C10 C11 C14 120.87(18)
C12 C11 C14 120.71(18)
O3 C12 C13 123.89(18)
O3 C12 C11 115.71(17)
C13 C12 C11 120.40(18)
C12 C13 C8 121.56(18)
C12 C13 H13 119.2
C8 C13 H13 119.2
C15 C14 C11 113.66(15)
C15 C14 H14A 108.8
C11 C14 H14A 108.8
C15 C14 H14B 108.8
C11 C14 H14B 108.8
H14A C14 H14B 107.7
C20 C15 C16 118.34(18)
C20 C15 C14 120.50(18)
C16 C15 C14 121.12(19)
O6 C16 C15 115.89(18)
O6 C16 C17 124.05(19)
C15 C16 C17 120.06(19)
C18 C17 C16 121.55(19)
C18 C17 H17 119.2
C16 C17 H17 119.2
C17 C18 C19 118.05(18)
C17 C18 C21 121.20(18)
C19 C18 C21 120.72(19)
O5 C19 C20 122.49(19)
O5 C19 C18 116.95(18)
C20 C19 C18 120.56(19)
C15 C20 C19 121.38(19)
C15 C20 H20 119.3
C19 C20 H20 119.3
C22 C21 C18 110.66(15)
C22 C21 H21A 109.5
C18 C21 H21A 109.5
C22 C21 H21B 109.5
C18 C21 H21B 109.5
H21A C21 H21B 108.1
C23 C22 C27 118.53(17)
C23 C22 C21 121.18(18)
C27 C22 C21 120.23(18)
O8 C23 C24 122.78(18)
O8 C23 C22 116.90(16)
C24 C23 C22 120.29(18)
C25 C24 C23 121.20(18)
C25 C24 H24 119.4
C23 C24 H24 119.4
C24 C25 C26 118.56(17)
C24 C25 C28 120.76(17)
C26 C25 C28 120.66(18)
O7 C26 C27 124.04(19)
O7 C26 C25 115.67(17)
C27 C26 C25 120.27(19)
C26 C27 C22 121.03(19)
C26 C27 H27 119.5
C22 C27 H27 119.5
C29 C28 C25 112.20(15)
C29 C28 H28A 109.2
C25 C28 H28A 109.2
C29 C28 H28B 109.2
C25 C28 H28B 109.2
H28A C28 H28B 107.9
C34 C29 C30 118.24(17)
C34 C29 C28 121.09(18)
C30 C29 C28 120.63(17)
O10 C30 C31 123.63(18)
O10 C30 C29 115.81(17)
C31 C30 C29 120.55(18)
C30 C31 C32 121.60(18)
C30 C31 H31 119.2
C32 C31 H31 119.2
C31 C32 C33 117.99(17)
C31 C32 C35 120.11(18)
C33 C32 C35 121.91(17)
O9 C33 C34 123.25(18)
O9 C33 C32 116.18(17)
C34 C33 C32 120.57(18)
C29 C34 C33 121.04(18)
C29 C34 H34 119.5
C33 C34 H34 119.5
C5 C35 C32 111.84(15)
C5 C35 H35A 109.2
C32 C35 H35A 109.2
C5 C35 H35B 109.2
C32 C35 H35B 109.2
H35A C35 H35B 107.9
O1 C36 H36A 109.5
O1 C36 H36B 109.5
H36A C36 H36B 109.5
O1 C36 H36C 109.5
H36A C36 H36C 109.5
H36B C36 H36C 109.5
O2 C37 H37A 109.5
O2 C37 H37B 109.5
H37A C37 H37B 109.5
O2 C37 H37C 109.5
H37A C37 H37C 109.5
H37B C37 H37C 109.5
O3 C38 H38A 109.5
O3 C38 H38B 109.5
H38A C38 H38B 109.5
O3 C38 H38C 109.5
H38A C38 H38C 109.5
H38B C38 H38C 109.5
O4 C39 H39A 109.5
O4 C39 H39B 109.5
H39A C39 H39B 109.5
O4 C39 H39C 109.5
H39A C39 H39C 109.5
H39B C39 H39C 109.5
O5 C40 H40A 109.5
O5 C40 H40B 109.5
H40A C40 H40B 109.5
O5 C40 H40C 109.5
H40A C40 H40C 109.5
H40B C40 H40C 109.5
O6 C41 H41A 109.5
O6 C41 H41B 109.5
H41A C41 H41B 109.5
O6 C41 H41C 109.5
H41A C41 H41C 109.5
H41B C41 H41C 109.5
O7 C42 H42A 109.5
O7 C42 H42B 109.5
H42A C42 H42B 109.5
O7 C42 H42C 109.5
H42A C42 H42C 109.5
H42B C42 H42C 109.5
O8 C43 H43A 109.5
O8 C43 H43B 109.5
H43A C43 H43B 109.5
O8 C43 H43C 109.5
H43A C43 H43C 109.5
H43B C43 H43C 109.5
O9 C44 H44A 109.5
O9 C44 H44B 109.5
H44A C44 H44B 109.5
O9 C44 H44C 109.5
H44A C44 H44C 109.5
H44B C44 H44C 109.5
O10 C45 H45A 109.5
O10 C45 H45B 109.5
H45A C45 H45B 109.5
O10 C45 H45C 109.5
H45A C45 H45C 109.5
H45B C45 H45C 109.5
C50 N1 C51 104.8(2)
C50 N2 C52 107.20(19)
C50 N2 C53 128.24(19)
C52 N2 C53 124.53(18)
C57 N3 C58 105.21(19)
C57 N4 C59 106.90(18)
C57 N4 C56 126.0(2)
C59 N4 C56 126.93(19)
N1 C50 N2 111.7(2)
N1 C50 H50 124.1
N2 C50 H50 124.1
C52 C51 N1 110.4(2)
C52 C51 H51 124.8
N1 C51 H51 124.8
C51 C52 N2 105.8(2)
C51 C52 H52 127.1
N2 C52 H52 127.1
N2 C53 C54 114.85(18)
N2 C53 H53A 108.6
C54 C53 H53A 108.6
N2 C53 H53B 108.6
C54 C53 H53B 108.6
H53A C53 H53B 107.5
C53 C54 C55 110.48(17)
C53 C54 H54A 109.6
C55 C54 H54A 109.6
C53 C54 H54B 109.6
C55 C54 H54B 109.6
H54A C54 H54B 108.1
C56 C55 C54 112.50(18)
C56 C55 H55A 109.1
C54 C55 H55A 109.1
C56 C55 H55B 109.1
C54 C55 H55B 109.1
H55A C55 H55B 107.8
N4 C56 C55 113.41(19)
N4 C56 H56A 108.9
C55 C56 H56A 108.9
N4 C56 H56B 108.9
C55 C56 H56B 108.9
H56A C56 H56B 107.7
N3 C57 N4 111.8(2)
N3 C57 H57 124.1
N4 C57 H57 124.1
C59 C58 N3 110.0(2)
C59 C58 H58 125.0
N3 C58 H58 125.0
C58 C59 N4 106.1(2)
C58 C59 H59 126.9
N4 C59 H59 126.9
C2B C1B C6B 120.0
C2B C1B C7B 121.0(6)
C6B C1B C7B 119.0(6)
C3B C2B C1B 120.0
C3B C2B H2BA 119.9
C1B C2B H2BA 120.1
C2B C3B C4B 120.0
C2B C3B H3BA 119.6
C4B C3B H3BA 120.4
C3B C4B C5B 120.0
C3B C4B H4BA 120.0
C5B C4B H4BA 120.0
C6B C5B C4B 120.0
C6B C5B H5BA 119.9
C4B C5B H5BA 120.1
C5B C6B C1B 120.0
C5B C6B H6BA 119.9
C1B C6B H6BA 120.1
C1B C7B H7BA 107.3
C1B C7B H7BB 110.7
H7BA C7B H7BB 109.6
C1B C7B H7BC 110.3
H7BA C7B H7BC 109.5
H7BB C7B H7BC 109.4
C2C C1C C6C 120.0
C2C C1C C7C 120.5(4)
C6C C1C C7C 119.4(4)
C1C C2C C3C 120.0
C1C C2C H2C 120.0
C3C C2C H2C 120.0
C4C C3C C2C 120.0
C4C C3C H3C 120.0
C2C C3C H3C 120.0
C3C C4C C5C 120.0
C3C C4C H4C 120.0
C5C C4C H4C 120.0
C4C C5C C6C 120.0
C4C C5C H5C 120.0
C6C C5C H5C 120.0
C5C C6C C1C 120.0
C5C C6C H6C 120.0
C1C C6C H6C 120.0
C1C C7C H7C1 109.5
C1C C7C H7C2 109.5
H7C1 C7C H7C2 109.5
C1C C7C H7C3 109.5
H7C1 C7C H7C3 109.5
H7C2 C7C H7C3 109.5
C2D C1D C6D 120.0
C2D C1D C7D 119.3(5)
C6D C1D C7D 120.6(5)
C3D C2D C1D 120.0
C3D C2D H2D 120.0
C1D C2D H2D 120.0
C2D C3D C4D 120.0
C2D C3D H3D 120.0
C4D C3D H3D 120.0
C3D C4D C5D 120.0
C3D C4D H4D 120.0
C5D C4D H4D 120.0
C6D C5D C4D 120.0
C6D C5D H5D 120.0
C4D C5D H5D 120.0
C5D C6D C1D 120.0
C5D C6D H6D 120.0
C1D C6D H6D 120.0
C1D C7D H7D1 109.5
C1D C7D H7D2 109.5
H7D1 C7D H7D2 109.5
C1D C7D H7D3 109.5
H7D1 C7D H7D3 109.5
H7D2 C7D H7D3 109.5

loop_
_geom_bond_atom_site_label_1
_geom_bond_atom_site_label_2
_geom_bond_distance
I1 C46 2.025(2)
I2 C49 2.029(2)
C46 C47 1.205(3)
C47 C48 1.375(3)
C48 C49 1.199(3)
O1 C1 1.376(2)
O1 C36 1.426(3)
O2 C4 1.383(2)
O2 C37 1.417(3)
O3 C12 1.375(2)
O3 C38 1.420(3)
O4 C9 1.379(3)
O4 C39 1.421(3)
O5 C19 1.379(3)
O5 C40 1.401(3)
O6 C16 1.373(3)
O6 C41 1.415(3)
O7 C26 1.375(3)
O7 C42 1.422(3)
O8 C23 1.377(2)
O8 C43 1.418(3)
O9 C33 1.384(2)
O9 C44 1.419(3)
O10 C30 1.378(2)
O10 C45 1.415(3)
C1 C6 1.395(3)
C1 C2 1.399(3)
C2 C3 1.390(3)
C2 C7 1.519(2)
C3 C4 1.395(3)
C3 H5 0.9500
C4 C5 1.397(3)
C5 C6 1.395(3)
C5 C35 1.516(3)
C6 H2 0.9500
C7 C8 1.520(2)
C7 H7A 0.9900
C7 H7B 0.9900
C8 C9 1.395(3)
C8 C13 1.396(3)
C9 C10 1.402(3)
C10 C11 1.389(3)
C10 H10 0.9500
C11 C12 1.396(3)
C11 C14 1.518(3)
C12 C13 1.388(3)
C13 H13 0.9500
C14 C15 1.517(3)
C14 H14A 0.9900
C14 H14B 0.9900
C15 C20 1.390(3)
C15 C16 1.398(3)
C16 C17 1.399(3)
C17 C18 1.388(3)
C17 H17 0.9500
C18 C19 1.398(3)
C18 C21 1.519(3)
C19 C20 1.391(3)
C20 H20 0.9500
C21 C22 1.518(2)
C21 H21A 0.9900
C21 H21B 0.9900
C22 C23 1.396(3)
C22 C27 1.396(3)
C23 C24 1.396(3)
C24 C25 1.390(3)
C24 H24 0.9500
C25 C26 1.398(3)
C25 C28 1.521(2)
C26 C27 1.396(3)
C27 H27 0.9500
C28 C29 1.516(3)
C28 H28A 0.9900
C28 H28B 0.9900
C29 C34 1.395(3)
C29 C30 1.398(3)
C30 C31 1.384(3)
C31 C32 1.394(3)
C31 H31 0.9500
C32 C33 1.398(3)
C32 C35 1.516(3)
C33 C34 1.395(3)
C34 H34 0.9500
C35 H35A 0.9900
C35 H35B 0.9900
C36 H36A 0.9800
C36 H36B 0.9800
C36 H36C 0.9800
C37 H37A 0.9800
C37 H37B 0.9800
C37 H37C 0.9800
C38 H38A 0.9800
C38 H38B 0.9800
C38 H38C 0.9800
C39 H39A 0.9800
C39 H39B 0.9800
C39 H39C 0.9800
C40 H40A 0.9800
C40 H40B 0.9800
C40 H40C 0.9800
C41 H41A 0.9800
C41 H41B 0.9800
C41 H41C 0.9800
C42 H42A 0.9800
C42 H42B 0.9800
C42 H42C 0.9800
C43 H43A 0.9800
C43 H43B 0.9800
C43 H43C 0.9800
C44 H44A 0.9800
C44 H44B 0.9800
C44 H44C 0.9800
C45 H45A 0.9800
C45 H45B 0.9800
C45 H45C 0.9800
N1 C50 1.315(3)
N1 C51 1.376(3)
N2 C50 1.350(3)
N2 C52 1.364(3)
N2 C53 1.470(3)
N3 C57 1.319(3)
N3 C58 1.365(3)
N4 C57 1.340(3)
N4 C59 1.367(3)
N4 C56 1.472(3)
C50 H50 0.9500
C51 C52 1.353(4)
C51 H51 0.9500
C52 H52 0.9500
C53 C54 1.489(3)
C53 H53A 0.9900
C53 H53B 0.9900
C54 C55 1.521(3)
C54 H54A 0.9900
C54 H54B 0.9900
C55 C56 1.484(3)
C55 H55A 0.9900
C55 H55B 0.9900
C56 H56A 0.9900
C56 H56B 0.9900
C57 H57 0.9500
C58 C59 1.355(3)
C58 H58 0.9500
C59 H59 0.9500
C1B C2B 1.3900
C1B C6B 1.3900
C1B C7B 1.519(9)
C2B C3B 1.3900
C2B H2BA 0.9616
C3B C4B 1.3900
C3B H3BA 0.9615
C4B C5B 1.3900
C4B H4BA 0.9595
C5B C6B 1.3900
C5B H5BA 0.9614
C6B H6BA 0.9616
C7B H7BA 0.9607
C7B H7BB 0.9601
C7B H7BC 0.9596
C1C C2C 1.3900
C1C C6C 1.3900
C1C C7C 1.502(9)
C2C C3C 1.3900
C2C H2C 0.9500
C3C C4C 1.3900
C3C H3C 0.9500
C4C C5C 1.3900
C4C H4C 0.9500
C5C C6C 1.3900
C5C H5C 0.9500
C6C H6C 0.9500
C7C H7C1 0.9800
C7C H7C2 0.9800
C7C H7C3 0.9800
C1D C2D 1.3900
C1D C6D 1.3900
C1D C7D 1.508(11)
C2D C3D 1.3900
C2D H2D 0.9500
C3D C4D 1.3900
C3D H3D 0.9500
C4D C5D 1.3900
C4D H4D 0.9500
C5D C6D 1.3900
C5D H5D 0.9500
C6D H6D 0.9500
C7D H7D1 0.9800
C7D H7D2 0.9800
C7D H7D3 0.9800

loop_
_geom_torsion_atom_site_label_1
_geom_torsion_atom_site_label_2
_geom_torsion_atom_site_label_3
_geom_torsion_atom_site_label_4
_geom_torsion
_geom_torsion_site_symmetry_1
_geom_torsion_site_symmetry_4
C36 O1 C1 C6 -7.8(3) . .
C36 O1 C1 C2 172.91(16) . .
O1 C1 C2 C3 177.23(16) . .
C6 C1 C2 C3 -2.1(3) . .
O1 C1 C2 C7 -6.7(3) . .
C6 C1 C2 C7 173.93(16) . .
C1 C2 C3 C4 0.7(3) . .
C7 C2 C3 C4 -175.37(17) . .
C37 O2 C4 C3 -3.6(3) . .
C37 O2 C4 C5 176.84(19) . .
C2 C3 C4 O2 -178.14(17) . .
C2 C3 C4 C5 1.4(3) . .
O2 C4 C5 C6 177.41(16) . .
C3 C4 C5 C6 -2.2(3) . .
O2 C4 C5 C35 -2.0(3) . .
C3 C4 C5 C35 178.43(17) . .
O1 C1 C6 C5 -177.94(17) . .
C2 C1 C6 C5 1.3(3) . .
C4 C5 C6 C1 0.8(3) . .
C35 C5 C6 C1 -179.78(17) . .
C3 C2 C7 C8 88.3(2) . .
C1 C2 C7 C8 -87.7(2) . .
C2 C7 C8 C9 -108.6(2) . .
C2 C7 C8 C13 68.1(2) . .
C39 O4 C9 C8 -161.9(2) . .
C39 O4 C9 C10 19.5(3) . .
C13 C8 C9 O4 179.56(17) . .
C7 C8 C9 O4 -3.7(3) . .
C13 C8 C9 C10 -1.8(3) . .
C7 C8 C9 C10 174.97(17) . .
O4 C9 C10 C11 179.64(19) . .
C8 C9 C10 C11 1.1(3) . .
C9 C10 C11 C12 0.4(3) . .
C9 C10 C11 C14 177.41(17) . .
C38 O3 C12 C13 1.3(3) . .
C38 O3 C12 C11 -177.90(17) . .
C10 C11 C12 O3 178.16(17) . .
C14 C11 C12 O3 1.1(3) . .
C10 C11 C12 C13 -1.1(3) . .
C14 C11 C12 C13 -178.12(17) . .
O3 C12 C13 C8 -178.84(17) . .
C11 C12 C13 C8 0.3(3) . .
C9 C8 C13 C12 1.1(3) . .
C7 C8 C13 C12 -175.78(16) . .
C10 C11 C14 C15 105.1(2) . .
C12 C11 C14 C15 -77.9(2) . .
C11 C14 C15 C20 92.3(2) . .
C11 C14 C15 C16 -90.2(2) . .
C41 O6 C16 C15 -159.5(2) . .
C41 O6 C16 C17 20.4(3) . .
C20 C15 C16 O6 177.50(17) . .
C14 C15 C16 O6 -0.1(3) . .
C20 C15 C16 C17 -2.4(3) . .
C14 C15 C16 C17 -179.98(16) . .
O6 C16 C17 C18 -179.03(18) . .
C15 C16 C17 C18 0.9(3) . .
C16 C17 C18 C19 1.4(3) . .
C16 C17 C18 C21 -176.68(17) . .
C40 O5 C19 C20 20.4(3) . .
C40 O5 C19 C18 -160.1(2) . .
C17 C18 C19 O5 178.41(17) . .
C21 C18 C19 O5 -3.5(3) . .
C17 C18 C19 C20 -2.1(3) . .
C21 C18 C19 C20 175.98(17) . .
C16 C15 C20 C19 1.7(3) . .
C14 C15 C20 C19 179.29(17) . .
O5 C19 C20 C15 -179.98(18) . .
C18 C19 C20 C15 0.6(3) . .
C17 C18 C21 C22 90.3(2) . .
C19 C18 C21 C22 -87.8(2) . .
C18 C21 C22 C23 -88.3(2) . .
C18 C21 C22 C27 88.8(2) . .
C43 O8 C23 C24 22.3(3) . .
C43 O8 C23 C22 -159.37(18) . .
C27 C22 C23 O8 179.31(17) . .
C21 C22 C23 O8 -3.6(3) . .
C27 C22 C23 C24 -2.4(3) . .
C21 C22 C23 C24 174.74(17) . .
O8 C23 C24 C25 177.69(17) . .
C22 C23 C24 C25 -0.5(3) . .
C23 C24 C25 C26 3.2(3) . .
C23 C24 C25 C28 -175.51(17) . .
C42 O7 C26 C27 3.0(3) . .
C42 O7 C26 C25 -178.96(19) . .
C24 C25 C26 O7 178.94(17) . .
C28 C25 C26 O7 -2.4(3) . .
C24 C25 C26 C27 -2.9(3) . .
C28 C25 C26 C27 175.76(17) . .
O7 C26 C27 C22 178.01(18) . .
C25 C26 C27 C22 0.1(3) . .
C23 C22 C27 C26 2.6(3) . .
C21 C22 C27 C26 -174.53(18) . .
C24 C25 C28 C29 92.1(2) . .
C26 C25 C28 C29 -86.6(2) . .
C25 C28 C29 C34 101.3(2) . .
C25 C28 C29 C30 -81.0(2) . .
C45 O10 C30 C31 1.5(3) . .
C45 O10 C30 C29 -177.90(18) . .
C34 C29 C30 O10 178.45(16) . .
C28 C29 C30 O10 0.7(2) . .
C34 C29 C30 C31 -0.9(3) . .
C28 C29 C30 C31 -178.69(16) . .
O10 C30 C31 C32 -178.65(16) . .
C29 C30 C31 C32 0.7(3) . .
C30 C31 C32 C33 0.2(3) . .
C30 C31 C32 C35 -179.94(16) . .
C44 O9 C33 C34 15.6(3) . .
C44 O9 C33 C32 -164.00(18) . .
C31 C32 C33 O9 178.86(16) . .
C35 C32 C33 O9 -1.0(2) . .
C31 C32 C33 C34 -0.8(3) . .
C35 C32 C33 C34 179.36(16) . .
C30 C29 C34 C33 0.3(3) . .
C28 C29 C34 C33 178.10(16) . .
O9 C33 C34 C29 -179.09(16) . .
C32 C33 C34 C29 0.5(3) . .
C6 C5 C35 C32 94.3(2) . .
C4 C5 C35 C32 -86.4(2) . .
C31 C32 C35 C5 73.7(2) . .
C33 C32 C35 C5 -106.5(2) . .
C51 N1 C50 N2 -0.8(3) . .
C52 N2 C50 N1 0.6(3) . .
C53 N2 C50 N1 -177.5(2) . .
C50 N1 C51 C52 0.7(3) . .
N1 C51 C52 N2 -0.3(3) . .
C50 N2 C52 C51 -0.2(3) . .
C53 N2 C52 C51 178.0(2) . .
C50 N2 C53 C54 -23.4(4) . .
C52 N2 C53 C54 158.8(2) . .
N2 C53 C54 C55 -178.7(2) . .
C53 C54 C55 C56 -179.9(2) . .
C57 N4 C56 C55 -44.0(4) . .
C59 N4 C56 C55 141.0(2) . .
C54 C55 C56 N4 -177.1(2) . .
C58 N3 C57 N4 0.2(3) . .
C59 N4 C57 N3 -0.2(3) . .
C56 N4 C57 N3 -176.1(2) . .
C57 N3 C58 C59 0.0(3) . .
N3 C58 C59 N4 -0.1(3) . .
C57 N4 C59 C58 0.2(3) . .
C56 N4 C59 C58 176.0(2) . .
C5B C1B C2B C6B 130.4(18) 2_655 2_655
C6B C1B C2B C6B -38.8(13) . 2_655
C4B C1B C2B C6B 130.4(19) 2_655 2_655
C1B C1B C2B C6B -31.4(11) 2_655 2_655
C7B C1B C2B C6B 142.7(16) . 2_655
C2B C1B C2B C6B -31.4(12) 2_655 2_655
C5B C1B C2B C3B 169.2(8) 2_655 .
C6B C1B C2B C3B 38.8(13) 2_655 .
C6B C1B C2B C3B 0.0 . .
C4B C1B C2B C3B 169.2(10) 2_655 .
C1B C1B C2B C3B 7.4(3) 2_655 .
C7B C1B C2B C3B -178.5(7) . .
C2B C1B C2B C3B 7.4(4) 2_655 .
C6B C1B C2B C5B -130.4(18) 2_655 2_655
C6B C1B C2B C5B -169.2(8) . 2_655
C4B C1B C2B C5B 0.0(4) 2_655 2_655
C1B C1B C2B C5B -161.9(10) 2_655 2_655
C7B C1B C2B C5B 12.3(6) . 2_655
C2B C1B C2B C5B -161.9(10) 2_655 2_655
C5B C1B C2B C1B 161.9(10) 2_655 2_655
C6B C1B C2B C1B 31.4(11) 2_655 2_655
C6B C1B C2B C1B -7.4(3) . 2_655
C4B C1B C2B C1B 161.9(12) 2_655 2_655
C7B C1B C2B C1B 174.2(8) . 2_655
C2B C1B C2B C1B 0.0(2) 2_655 2_655
C6B C2B C3B C4B 24.1(9) 2_655 .
C1B C2B C3B C4B 0.0 . .
C5B C2B C3B C4B 24.1(16) 2_655 .
C1B C2B C3B C4B 6.5(2) 2_655 .
C1B C2B C3B C6B -24.1(9) . 2_655
C5B C2B C3B C6B 0.0(10) 2_655 2_655
C1B C2B C3B C6B -17.6(7) 2_655 2_655
C6B C2B C3B C1B 17.6(7) 2_655 2_655
C1B C2B C3B C1B -6.5(2) . 2_655
C5B C2B C3B C1B 17.6(14) 2_655 2_655
C6B C2B C3B C7B 16.2(10) 2_655 2_655
C1B C2B C3B C7B -7.9(5) . 2_655
C5B C2B C3B C7B 16.2(19) 2_655 2_655
C1B C2B C3B C7B -1.3(6) 2_655 2_655
C2B C3B C4B C7B -75(3) . 2_655
C6B C3B C4B C7B -67(3) 2_655 2_655
C1B C3B C4B C7B -67(3) 2_655 2_655
C2B C3B C4B C5B 0.0 . .
C6B C3B C4B C5B 7.6(3) 2_655 .
C1B C3B C4B C5B 7.6(3) 2_655 .
C7B C3B C4B C5B 75(3) 2_655 .
C2B C3B C4B C1B -7.6(3) . 2_655
C6B C3B C4B C1B 0.00(18) 2_655 2_655
C7B C3B C4B C1B 67(3) 2_655 2_655
C7B C4B C5B C1B 135(2) 2_655 2_655
C3B C4B C5B C1B -10.8(4) . 2_655
C3B C4B C5B C7B -146.2(19) . 2_655
C1B C4B C5B C7B -135(2) 2_655 2_655
C7B C4B C5B C6B 146.2(19) 2_655 .
C3B C4B C5B C6B 0.0 . .
C1B C4B C5B C6B 10.8(4) 2_655 .
C7B C4B C5B C2B 135(2) 2_655 2_655
C3B C4B C5B C2B -10.8(6) . 2_655
C1B C4B C5B C2B 0.0(4) 2_655 2_655
C1B C5B C6B C2B -142.7(16) 2_655 2_655
C7B C5B C6B C2B -140.8(17) 2_655 2_655
C4B C5B C6B C2B -155.9(13) . 2_655
C7B C5B C6B C1B 1.9(11) 2_655 2_655
C4B C5B C6B C1B -13.2(5) . 2_655
C2B C5B C6B C1B 142.7(16) 2_655 2_655
C1B C5B C6B C1B 13.2(5) 2_655 .
C7B C5B C6B C1B 15.1(11) 2_655 .
C4B C5B C6B C1B 0.0 . .
C2B C5B C6B C1B 155.9(13) 2_655 .
C1B C5B C6B C3B -143(2) 2_655 2_655
C7B C5B C6B C3B -140.8(19) 2_655 2_655
C4B C5B C6B C3B -155.9(18) . 2_655
C2B C5B C6B C3B 0.0(10) 2_655 2_655
C1B C5B C6B C6B 7.9(3) 2_655 2_655
C7B C5B C6B C6B 9.8(11) 2_655 2_655
C4B C5B C6B C6B -5.3(2) . 2_655
C2B C5B C6B C6B 150.6(13) 2_655 2_655
C5B C1B C6B C2B 0(3) 2_655 2_655
C6B C1B C6B C2B 124(2) 2_655 2_655
C2B C1B C6B C2B 135(2) . 2_655
C4B C1B C6B C2B -38(2) 2_655 2_655
C1B C1B C6B C2B 124(2) 2_655 2_655
C7B C1B C6B C2B -47(2) . 2_655
C3B C1B C6B C2B -37.6(19) 2_655 2_655
C5B C1B C6B C1B -124(3) 2_655 2_655
C6B C1B C6B C1B 0.0(2) 2_655 2_655
C2B C1B C6B C1B 10.3(4) . 2_655
C4B C1B C6B C1B -162.1(10) 2_655 2_655
C7B C1B C6B C1B -171.2(9) . 2_655
C3B C1B C6B C1B -162.1(9) 2_655 2_655
C2B C1B C6B C1B -124(2) 2_655 2_655
C5B C1B C6B C5B -135(3) 2_655 .
C6B C1B C6B C5B -10.3(4) 2_655 .
C2B C1B C6B C5B 0.0 . .
C4B C1B C6B C5B -172.4(7) 2_655 .
C1B C1B C6B C5B -10.3(4) 2_655 .
C7B C1B C6B C5B 178.5(7) . .
C3B C1B C6B C5B -172.4(6) 2_655 .
C2B C1B C6B C5B -135(2) 2_655 .
C5B C1B C6B C3B 38(2) 2_655 2_655
C6B C1B C6B C3B 162.1(9) 2_655 2_655
C2B C1B C6B C3B 172.4(6) . 2_655
C4B C1B C6B C3B 0.0(3) 2_655 2_655
C1B C1B C6B C3B 162.1(9) 2_655 2_655
C7B C1B C6B C3B -9.1(6) . 2_655
C2B C1B C6B C3B 37.6(19) 2_655 2_655
C5B C1B C6B C6B -124(3) 2_655 2_655
C2B C1B C6B C6B 10.3(4) . 2_655
C4B C1B C6B C6B -162.1(10) 2_655 2_655
C1B C1B C6B C6B 0.0(2) 2_655 2_655
C7B C1B C6B C6B -171.2(9) . 2_655
C3B C1B C6B C6B -162.1(9) 2_655 2_655
C2B C1B C6B C6B -124(2) 2_655 2_655
C5B C1B C7B C4B -136.9(18) 2_655 2_655
C6B C1B C7B C4B -138.7(18) 2_655 2_655
C2B C1B C7B C4B -151.7(14) . 2_655
C6B C1B C7B C4B 29.8(14) . 2_655
C1B C1B C7B C4B 10(2) 2_655 2_655
C3B C1B C7B C4B 21.9(11) 2_655 2_655
C2B C1B C7B C4B 23.1(12) 2_655 2_655
C6B C1B C7B C5B -1.8(8) 2_655 2_655
C2B C1B C7B C5B -14.8(7) . 2_655
C6B C1B C7B C5B 166.7(8) . 2_655
C4B C1B C7B C5B 136.9(18) 2_655 2_655
C1B C1B C7B C5B 147(3) 2_655 2_655
C3B C1B C7B C5B 158.8(10) 2_655 2_655
C2B C1B C7B C5B 160.0(10) 2_655 2_655
C5B C1B C7B C3B -158.8(10) 2_655 2_655
C6B C1B C7B C3B -160.6(11) 2_655 2_655
C2B C1B C7B C3B -173.6(6) . 2_655
C6B C1B C7B C3B 7.9(5) . 2_655
C4B C1B C7B C3B -21.9(11) 2_655 2_655
C1B C1B C7B C3B -12(2) 2_655 2_655
C2B C1B C7B C3B 1.2(3) 2_655 2_655
C6C C1C C2C C3C 0.0 . .
C7C C1C C2C C3C 177.8(5) . .
C1C C2C C3C C4C 0.0 . .
C2C C3C C4C C5C 0.0 . .
C3C C4C C5C C6C 0.0 . .
C4C C5C C6C C1C 0.0 . .
C2C C1C C6C C5C 0.0 . .
C7C C1C C6C C5C -177.8(5) . .
C6D C1D C2D C3D 0.0 . .
C7D C1D C2D C3D -177.5(5) . .
C1D C2D C3D C4D 0.0 . .
C2D C3D C4D C5D 0.0 . .
C3D C4D C5D C6D 0.0 . .
C4D C5D C6D C1D 0.0 . .
C2D C1D C6D C5D 0.0 . .
C7D C1D C6D C5D 177.4(5) . .
